data_4126781
loop_
_publ_author_name
'Jin, Geng Bang'
'Lin, Jian'
'Estes, Shanna L.'
'Skanthakumar, Suntharalingam'
'Soderholm, Lynda'

_publ_section_title
;
 Influence of Counter-Cation Hydration Enthalpies on the Formation of
 Molecular Complexes: A Thorium-Nitrate Example.
;
_journal_name_full 'Journal of the American Chemical Society'
_journal_paper_doi 10.1021/jacs.7b09363
_journal_year 2017
_chemical_formula_moiety 'Th (N O3)5 (H2 O)2 K'
_chemical_formula_sum 'H4 K N5 O17 Th'
_chemical_formula_weight 617.22
_chemical_melting_point ?
_chemical_name_common 'potassium thorium pentanitrate hydrate'
_space_group_crystal_system monoclinic
_space_group_IT_number 14
_space_group_name_Hall '-P 2yn'
_space_group_name_H-M_alt 'P 1 21/n 1'
_symmetry_space_group_name_Hall '-P 2yn'
_symmetry_space_group_name_H-M 'P 1 21/n 1'
_atom_sites_solution_hydrogens difmap
_audit_creation_method SHELXL-2014/7
_cell_angle_alpha 90
_cell_angle_beta 99.9128(7)
_cell_angle_gamma 90
_cell_formula_units_Z 4
_cell_length_a 10.0771(6)
_cell_length_b 12.7431(7)
_cell_length_c 10.5002(6)
_cell_measurement_reflns_used 17032
_cell_measurement_temperature 100(2)
_cell_measurement_theta_max 27.617
_cell_measurement_theta_min 2.536
_cell_volume 1328.24(13)
_computing_cell_refinement 'Bruker SAINT'
_computing_data_collection 'Bruker APEX2'
_computing_data_reduction 'Bruker SAINT'
_computing_molecular_graphics 'Bruker SHELXTL'
_computing_publication_material 'Bruker SHELXTL'
_computing_structure_refinement 'SHELXL-2014/7 (Sheldrick, 2014)'
_computing_structure_solution 'SHELXS-97 (Sheldrick 2008)'
_diffrn_ambient_temperature 100(2)
_diffrn_measured_fraction_theta_full 1.000
_diffrn_measured_fraction_theta_max 1.000
_diffrn_measurement_device_type 'BRUKER apex II'
_diffrn_measurement_method '0.5 wide w/ exposures'
_diffrn_radiation_type MoK\a
_diffrn_radiation_wavelength 0.71073
_diffrn_reflns_av_R_equivalents 0.0195
_diffrn_reflns_av_unetI/netI 0.0125
_diffrn_reflns_Laue_measured_fraction_full 1.000
_diffrn_reflns_Laue_measured_fraction_max 1.000
_diffrn_reflns_limit_h_max 13
_diffrn_reflns_limit_h_min -13
_diffrn_reflns_limit_k_max 16
_diffrn_reflns_limit_k_min -16
_diffrn_reflns_limit_l_max 13
_diffrn_reflns_limit_l_min -13
_diffrn_reflns_number 17032
_diffrn_reflns_point_group_measured_fraction_full 1.000
_diffrn_reflns_point_group_measured_fraction_max 1.000
_diffrn_reflns_theta_full 25.242
_diffrn_reflns_theta_max 27.617
_diffrn_reflns_theta_min 2.536
_diffrn_source 'Imus microfocused'
_exptl_absorpt_coefficient_mu 11.655
_exptl_absorpt_correction_T_max 0.792
_exptl_absorpt_correction_T_min 0.324
_exptl_absorpt_correction_type multi-scan
_exptl_absorpt_process_details SADABS
_exptl_crystal_colour Colorless
_exptl_crystal_density_diffrn 3.087
_exptl_crystal_density_meas ?
_exptl_crystal_density_method 'not measured'
_exptl_crystal_description Tablet
_exptl_crystal_F_000 1136
_exptl_crystal_size_max 0.100
_exptl_crystal_size_mid 0.100
_exptl_crystal_size_min 0.020
_refine_diff_density_max 0.717
_refine_diff_density_min -0.466
_refine_diff_density_rms 0.079
_refine_ls_extinction_method none
_refine_ls_goodness_of_fit_ref 1.152
_refine_ls_hydrogen_treatment refxyz
_refine_ls_matrix_type full
_refine_ls_number_parameters 229
_refine_ls_number_reflns 3093
_refine_ls_number_restraints 0
_refine_ls_restrained_S_all 1.152
_refine_ls_R_factor_all 0.0110
_refine_ls_R_factor_gt 0.0105
_refine_ls_shift/su_max 0.001
_refine_ls_shift/su_mean 0.000
_refine_ls_structure_factor_coef Fsqd
_refine_ls_weighting_details 'w=1/[\s^2^(Fo^2^)+(0.0087P)^2^+1.1125P] where P=(Fo^2^+2Fc^2^)/3'
_refine_ls_weighting_scheme calc
_refine_ls_wR_factor_gt 0.0246
_refine_ls_wR_factor_ref 0.0248
_reflns_Friedel_coverage 0.000
_reflns_number_gt 3028
_reflns_number_total 3093
_reflns_threshold_expression 'I > 2\s(I)'
_cod_data_source_file ja7b09363_si_002.cif
_cod_data_source_block K_2
_cod_depositor_comments
;
The following automatic conversions were performed:

'_chemical_melting_point' value 'N/A' was changed to '?' - the value
is undefined or not given.

'_exptl_crystal_density_meas' value 'not measured' was changed to '?'
- the value is perceived as not measured.

Automatic conversion script
Id: cif_fix_values 4973 2017-02-22 13:04:09Z antanas 
;
_cod_database_code 4126781
_shelx_shelxl_version_number 2014/7
_shelx_space_group_comment
;
The symmetry employed for this shelxl refinement is uniquely defined
by the following loop, which should always be used as a source of
symmetry information in preference to the above space-group names.
They are only intended as comments.
;

loop_
_space_group_symop_operation_xyz
'x, y, z'
'-x+1/2, y+1/2, -z+1/2'
'-x, -y, -z'
'x-1/2, -y-1/2, z-1/2'

loop_
_atom_site_label
_atom_site_type_symbol
_atom_site_fract_x
_atom_site_fract_y
_atom_site_fract_z
_atom_site_U_iso_or_equiv
_atom_site_adp_type
_atom_site_occupancy
_atom_site_site_symmetry_order
_atom_site_calc_flag
_atom_site_refinement_flags_adp
Th1 Th 0.10046(2) 0.83418(2) 0.75557(2) 0.00483(3) Uani 1 1 d .
K1 K -0.37777(4) 0.90238(3) 0.69786(4) 0.01091(8) Uani 1 1 d .
N1 N 0.02069(16) 0.81793(12) 1.01723(16) 0.0096(3) Uani 1 1 d .
N2 N -0.12480(17) 0.67629(12) 0.73918(15) 0.0095(3) Uani 1 1 d .
N3 N 0.06107(16) 0.76025(12) 0.48112(15) 0.0089(3) Uani 1 1 d .
N4 N 0.29315(16) 0.94731(12) 0.59974(15) 0.0086(3) Uani 1 1 d .
N5 N 0.27652(17) 0.97432(12) 0.94377(15) 0.0107(3) Uani 1 1 d .
O1 O 0.16788(13) 0.74395(10) 0.56154(12) 0.0097(3) Uani 1 1 d .
O2 O -0.00853(14) 0.64933(10) 0.72109(13) 0.0100(3) Uani 1 1 d .
O3 O 0.06598(14) 0.73766(10) 0.96383(13) 0.0106(3) Uani 1 1 d .
O4 O 0.16463(13) 0.96049(10) 0.57322(13) 0.0091(3) Uani 1 1 d .
O5 O 0.33603(13) 0.89058(10) 0.69697(12) 0.0096(3) Uani 1 1 d .
O6 O 0.19612(13) 1.01118(10) 0.84463(12) 0.0099(3) Uani 1 1 d .
O7 O 0.27705(14) 0.87406(10) 0.95251(13) 0.0103(3) Uani 1 1 d .
O8 O -0.14517(14) 0.77532(10) 0.74695(13) 0.0109(3) Uani 1 1 d .
O9 O -0.00330(14) 0.89864(10) 0.94629(13) 0.0115(3) Uani 1 1 d .
O10 O -0.49554(15) 0.68450(12) 0.62914(14) 0.0155(3) Uani 1 1 d .
O11 O -0.03271(13) 0.81107(10) 0.52508(13) 0.0088(2) Uani 1 1 d .
O12 O -0.28807(14) 1.11246(11) 0.74884(14) 0.0158(3) Uani 1 1 d .
O13 O -0.45410(15) 0.76729(12) 0.86986(13) 0.0166(3) Uani 1 1 d .
O14 O -0.36877(14) 1.01282(11) 0.46537(13) 0.0141(3) Uani 1 1 d .
O15 O 0.34427(17) 1.02960(11) 1.02196(15) 0.0229(4) Uani 1 1 d .
OW1 O -0.06589(14) 0.98345(11) 0.69433(14) 0.0104(3) Uani 1 1 d .
H1 H -0.070(2) 1.037(2) 0.738(2) 0.012 Uiso 1 1 d U
H2 H -0.092(2) 0.9968(19) 0.620(3) 0.012 Uiso 1 1 d U
OW2 O 0.26000(14) 0.68891(11) 0.80644(14) 0.0087(2) Uani 1 1 d .
H3 H 0.277(3) 0.6501(19) 0.754(3) 0.010 Uiso 1 1 d U
H4 H 0.326(3) 0.6894(18) 0.872(2) 0.010 Uiso 1 1 d U

loop_
_atom_site_aniso_label
_atom_site_aniso_U_11
_atom_site_aniso_U_22
_atom_site_aniso_U_33
_atom_site_aniso_U_23
_atom_site_aniso_U_13
_atom_site_aniso_U_12
Th1 0.00604(4) 0.00405(4) 0.00452(4) 0.00001(2) 0.00124(2) 0.00045(2)
K1 0.01045(18) 0.01058(18) 0.01192(19) 0.00234(14) 0.00260(15) -0.00067(14)
N1 0.0115(8) 0.0093(7) 0.0086(8) -0.0001(6) 0.0036(6) -0.0001(6)
N2 0.0090(7) 0.0100(8) 0.0090(8) 0.0006(6) -0.0002(6) -0.0009(6)
N3 0.0116(7) 0.0065(7) 0.0086(7) -0.0002(6) 0.0020(6) -0.0004(6)
N4 0.0095(7) 0.0081(7) 0.0084(7) -0.0005(6) 0.0024(6) -0.0003(6)
N5 0.0154(8) 0.0079(7) 0.0083(7) 0.0002(6) 0.0002(6) -0.0013(6)
O1 0.0098(6) 0.0102(6) 0.0081(6) -0.0012(5) -0.0009(5) 0.0028(5)
O2 0.0084(6) 0.0082(6) 0.0131(7) -0.0017(5) 0.0014(5) 0.0012(5)
O3 0.0160(7) 0.0066(6) 0.0098(6) -0.0011(5) 0.0042(5) 0.0018(5)
O4 0.0067(6) 0.0099(6) 0.0107(6) 0.0011(5) 0.0015(5) 0.0010(5)
O5 0.0101(6) 0.0105(6) 0.0080(6) 0.0034(5) 0.0010(5) 0.0002(5)
O6 0.0129(6) 0.0084(6) 0.0076(6) 0.0016(5) -0.0001(5) 0.0007(5)
O7 0.0150(7) 0.0049(6) 0.0103(6) 0.0004(5) -0.0002(5) 0.0009(5)
O8 0.0097(6) 0.0079(6) 0.0157(7) 0.0011(5) 0.0036(5) 0.0009(5)
O9 0.0177(7) 0.0066(6) 0.0117(6) 0.0024(5) 0.0060(5) 0.0021(5)
O10 0.0216(8) 0.0189(7) 0.0078(7) -0.0022(5) 0.0075(6) -0.0037(6)
O11 0.0079(6) 0.0093(6) 0.0091(6) -0.0013(5) 0.0010(5) 0.0018(5)
O12 0.0137(7) 0.0125(7) 0.0217(7) -0.0018(6) 0.0046(6) 0.0060(6)
O13 0.0216(7) 0.0215(7) 0.0059(6) 0.0034(5) -0.0001(5) -0.0052(6)
O14 0.0126(7) 0.0177(7) 0.0137(7) 0.0034(5) 0.0068(5) -0.0038(5)
O15 0.0355(9) 0.0113(7) 0.0165(7) -0.0013(6) -0.0115(7) -0.0078(6)
OW1 0.0142(7) 0.0078(6) 0.0093(6) 0.0011(5) 0.0026(5) 0.0048(5)
OW2 0.0095(6) 0.0074(6) 0.0082(6) -0.0022(5) -0.0014(5) 0.0030(5)

loop_
_atom_type_symbol
_atom_type_description
_atom_type_scat_dispersion_real
_atom_type_scat_dispersion_imag
_atom_type_scat_source
N N 0.0061 0.0033 'International Tables Vol C Tables 4.2.6.8 and 6.1.1.4'
H H 0.0000 0.0000 'International Tables Vol C Tables 4.2.6.8 and 6.1.1.4'
O O 0.0106 0.0060 'International Tables Vol C Tables 4.2.6.8 and 6.1.1.4'
K K 0.2009 0.2494 'International Tables Vol C Tables 4.2.6.8 and 6.1.1.4'
Th Th -7.2400 8.8979 'International Tables Vol C Tables 4.2.6.8 and 6.1.1.4'

loop_
_geom_angle_atom_site_label_1
_geom_angle_atom_site_label_2
_geom_angle_atom_site_label_3
_geom_angle
_geom_angle_site_symmetry_1
_geom_angle_site_symmetry_3
OW2 Th1 O1 64.87(4) . .
OW2 Th1 O7 68.39(4) . .
O1 Th1 O7 119.95(4) . .
OW2 Th1 OW1 177.98(5) . .
O1 Th1 OW1 113.12(4) . .
O7 Th1 OW1 113.30(4) . .
OW2 Th1 O9 114.50(4) . .
O1 Th1 O9 168.97(4) . .
O7 Th1 O9 67.67(4) . .
OW1 Th1 O9 67.43(4) . .
OW2 Th1 O6 113.18(4) . .
O1 Th1 O6 123.82(4) . .
O7 Th1 O6 50.19(4) . .
OW1 Th1 O6 67.95(4) . .
O9 Th1 O6 67.02(4) . .
OW2 Th1 O8 112.25(4) . .
O1 Th1 O8 103.24(4) . .
O7 Th1 O8 128.52(4) . .
OW1 Th1 O8 67.73(4) . .
O9 Th1 O8 66.39(4) . .
O6 Th1 O8 124.61(4) . .
OW2 Th1 O11 109.56(4) . .
O1 Th1 O11 50.22(4) . .
O7 Th1 O11 165.55(4) . .
OW1 Th1 O11 68.51(4) . .
O9 Th1 O11 123.88(4) . .
O6 Th1 O11 123.07(4) . .
O8 Th1 O11 65.85(4) . .
OW2 Th1 O3 68.57(4) . .
O1 Th1 O3 123.96(4) . .
O7 Th1 O3 65.36(4) . .
OW1 Th1 O3 113.03(4) . .
O9 Th1 O3 49.87(4) . .
O6 Th1 O3 101.94(4) . .
O8 Th1 O3 67.81(4) . .
O11 Th1 O3 128.09(4) . .
OW2 Th1 O2 65.86(4) . .
O1 Th1 O2 69.00(4) . .
O7 Th1 O2 121.04(4) . .
OW1 Th1 O2 113.48(4) . .
O9 Th1 O2 100.42(4) . .
O6 Th1 O2 166.25(4) . .
O8 Th1 O2 49.44(4) . .
O11 Th1 O2 68.02(4) . .
O3 Th1 O2 64.60(4) . .
OW2 Th1 O5 71.05(4) . .
O1 Th1 O5 63.99(4) . .
O7 Th1 O5 66.70(4) . .
OW1 Th1 O5 108.42(4) . .
O9 Th1 O5 126.83(4) . .
O6 Th1 O5 63.33(4) . .
O8 Th1 O5 164.78(4) . .
O11 Th1 O5 98.94(4) . .
O3 Th1 O5 125.55(4) . .
O2 Th1 O5 125.96(4) . .
OW2 Th1 O4 112.44(4) . .
O1 Th1 O4 64.16(4) . .
O7 Th1 O4 103.99(4) . .
OW1 Th1 O4 66.27(4) . .
O9 Th1 O4 123.57(4) . .
O6 Th1 O4 66.95(4) . .
O8 Th1 O4 120.11(4) . .
O11 Th1 O4 62.95(4) . .
O3 Th1 O4 168.57(4) . .
O2 Th1 O4 126.62(4) . .
O5 Th1 O4 48.09(4) . .
O13 K1 O8 80.53(4) . .
O13 K1 O14 161.43(4) . .
O8 K1 O14 107.07(4) . .
O13 K1 O12 126.26(5) . .
O8 K1 O12 106.16(4) . .
O14 K1 O12 68.81(4) . .
O13 K1 O5 64.50(4) . 1_455
O8 K1 O5 140.24(4) . 1_455
O14 K1 O5 101.73(4) . 1_455
O12 K1 O5 109.53(4) . 1_455
O13 K1 O3 97.63(4) . 4_575
O8 K1 O3 80.95(4) . 4_575
O14 K1 O3 67.70(4) . 4_575
O12 K1 O3 136.05(4) . 4_575
O5 K1 O3 85.35(4) 1_455 4_575
O13 K1 O14 107.29(4) . 3_476
O8 K1 O14 154.63(4) . 3_476
O14 K1 O14 58.84(5) . 3_476
O12 K1 O14 88.87(4) . 3_476
O5 K1 O14 43.10(4) 1_455 3_476
O3 K1 O14 74.15(4) 4_575 3_476
O13 K1 O15 61.96(4) . 3_577
O8 K1 O15 92.10(4) . 3_577
O14 K1 O15 132.84(4) . 3_577
O12 K1 O15 64.51(4) . 3_577
O5 K1 O15 87.84(4) 1_455 3_577
O3 K1 O15 159.39(4) 4_575 3_577
O14 K1 O15 113.00(4) 3_476 3_577
O13 K1 O10 55.62(4) . .
O8 K1 O10 78.38(4) . .
O14 K1 O10 108.46(4) . .
O12 K1 O10 175.15(4) . .
O5 K1 O10 66.72(4) 1_455 .
O3 K1 O10 42.10(4) 4_575 .
O14 K1 O10 86.27(4) 3_476 .
O15 K1 O10 117.58(4) 3_577 .
O13 K1 OW1 125.87(4) . .
O8 K1 OW1 54.66(4) . .
O14 K1 OW1 70.39(4) . .
O12 K1 OW1 55.80(4) . .
O5 K1 OW1 164.80(4) 1_455 .
O3 K1 OW1 102.78(4) 4_575 .
O14 K1 OW1 126.37(4) 3_476 .
O15 K1 OW1 88.53(4) 3_577 .
O10 K1 OW1 127.65(4) . .
O13 K1 N4 86.20(4) . 1_455
O8 K1 N4 154.39(4) . 1_455
O14 K1 N4 80.03(4) . 1_455
O12 K1 N4 99.36(4) . 1_455
O5 K1 N4 21.83(4) 1_455 1_455
O3 K1 N4 79.21(4) 4_575 1_455
O14 K1 N4 21.27(4) 3_476 1_455
O15 K1 N4 100.88(4) 3_577 1_455
O10 K1 N4 76.05(4) . 1_455
OW1 K1 N4 146.52(4) . 1_455
O13 K1 N1 75.93(4) . 4_575
O8 K1 N1 77.97(4) . 4_575
O14 K1 N1 88.91(4) . 4_575
O12 K1 N1 157.65(4) . 4_575
O5 K1 N1 75.75(4) 1_455 4_575
O3 K1 N1 21.70(4) 4_575 4_575
O14 K1 N1 80.62(4) 3_476 4_575
O15 K1 N1 137.82(4) 3_577 4_575
O10 K1 N1 20.44(4) . 4_575
OW1 K1 N1 116.13(4) . 4_575
N4 K1 N1 77.60(4) 1_455 4_575
O10 N1 O9 123.03(16) 4_676 .
O10 N1 O3 121.20(16) 4_676 .
O9 N1 O3 115.75(15) . .
O10 N1 Th1 171.90(13) 4_676 .
O9 N1 Th1 57.33(9) . .
O3 N1 Th1 59.00(8) . .
O10 N1 K1 61.51(10) 4_676 4_676
O9 N1 K1 173.21(12) . 4_676
O3 N1 K1 59.87(9) . 4_676
Th1 N1 K1 117.37(5) . 4_676
O12 N2 O2 122.41(16) 2_446 .
O12 N2 O8 121.57(16) 2_446 .
O2 N2 O8 116.01(15) . .
O12 N2 Th1 170.94(13) 2_446 .
O2 N2 Th1 58.86(9) . .
O8 N2 Th1 57.82(9) . .
O13 N3 O1 123.43(16) 4_675 .
O13 N3 O11 120.88(16) 4_675 .
O1 N3 O11 115.68(14) . .
O13 N3 Th1 178.55(13) 4_675 .
O1 N3 Th1 56.81(8) . .
O11 N3 Th1 58.87(8) . .
O14 N4 O5 122.09(16) 3_576 .
O14 N4 O4 121.79(15) 3_576 .
O5 N4 O4 116.12(14) . .
O14 N4 K1 64.03(9) 3_576 1_655
O5 N4 K1 58.07(9) . 1_655
O4 N4 K1 174.06(11) . 1_655
O15 N5 O7 122.75(16) . .
O15 N5 O6 122.75(16) . .
O7 N5 O6 114.49(15) . .
O15 N5 Th1 177.84(14) . .
O7 N5 Th1 56.58(9) . .
O6 N5 Th1 57.94(8) . .
N3 O1 Th1 98.47(10) . .
N2 O2 Th1 96.49(10) . .
N1 O3 Th1 95.72(10) . .
N1 O3 K1 98.43(10) . 4_676
Th1 O3 K1 159.88(5) . 4_676
N4 O4 Th1 97.19(10) . .
N4 O5 Th1 98.46(10) . .
N4 O5 K1 100.09(10) . 1_655
Th1 O5 K1 161.29(5) . 1_655
N5 O6 Th1 96.79(10) . .
N5 O7 Th1 98.49(10) . .
N2 O8 Th1 97.21(10) . .
N2 O8 K1 133.58(11) . .
Th1 O8 K1 127.08(5) . .
N1 O9 Th1 97.91(10) . .
N1 O10 K1 98.06(11) 4_575 .
N3 O11 Th1 95.63(9) . .
N2 O12 K1 115.83(12) 2_456 .
N3 O13 K1 146.24(12) 4_576 .
N4 O14 K1 143.74(12) 3_576 .
N4 O14 K1 94.69(10) 3_576 3_476
K1 O14 K1 121.16(5) . 3_476
N5 O15 K1 141.87(14) . 3_577
Th1 OW1 K1 110.42(5) . .

loop_
_geom_bond_atom_site_label_1
_geom_bond_atom_site_label_2
_geom_bond_distance
_geom_bond_site_symmetry_2
Th1 OW2 2.4498(13) .
Th1 O1 2.5320(13) .
Th1 O7 2.5365(13) .
Th1 OW1 2.5437(13) .
Th1 O9 2.5493(13) .
Th1 O6 2.5653(13) .
Th1 O8 2.5730(14) .
Th1 O11 2.5743(13) .
Th1 O3 2.5840(13) .
Th1 O2 2.5980(13) .
Th1 O5 2.6521(13) .
Th1 O4 2.6648(13) .
K1 O13 2.7009(14) .
K1 O8 2.8222(14) .
K1 O14 2.8328(14) .
K1 O12 2.8468(15) .
K1 O5 2.8863(14) 1_455
K1 O3 3.0108(14) 4_575
K1 O14 3.0203(15) 3_476
K1 O15 3.0296(16) 3_577
K1 O10 3.0566(15) .
K1 OW1 3.3146(15) .
K1 N4 3.3481(16) 1_455
K1 N1 3.4435(17) 4_575
N1 O10 1.214(2) 4_676
N1 O9 1.268(2) .
N1 O3 1.287(2) .
N1 K1 3.4435(16) 4_676
N2 O12 1.219(2) 2_446
N2 O2 1.266(2) .
N2 O8 1.283(2) .
N3 O13 1.204(2) 4_675
N3 O1 1.266(2) .
N3 O11 1.295(2) .
N4 O14 1.219(2) 3_576
N4 O5 1.265(2) .
N4 O4 1.288(2) .
N4 K1 3.3482(16) 1_655
N5 O15 1.201(2) .
N5 O7 1.281(2) .
N5 O6 1.292(2) .
O3 K1 3.0107(14) 4_676
O5 K1 2.8864(13) 1_655
O10 N1 1.214(2) 4_575
O12 N2 1.219(2) 2_456
O13 N3 1.204(2) 4_576
O14 N4 1.219(2) 3_576
O14 K1 3.0203(14) 3_476
O15 K1 3.0296(16) 3_577
